data_7154760
loop_
_publ_author_name
'Ure, Andrew D.'
'L\'azaro, Isabel Ab\'anades'
'Cotter, Michelle'
'McDonald, Aidan R.'

_publ_section_title
;
 Synthesis and characterisation of a mesocyclic tripodal triamine ligand.
;
_journal_issue 2
_journal_name_full 'Organic &amp; biomolecular chemistry'
_journal_page_first 483
_journal_page_last 494
_journal_paper_doi 10.1039/c5ob01556a
_journal_volume 14
_journal_year 2015
_chemical_formula_moiety 'C36 H45 N3, 2(C F3 O3 S)'
_chemical_formula_sum 'C38 H45 F6 N3 O6 S2'
_chemical_formula_weight 817.89
_space_group_crystal_system monoclinic
_space_group_IT_number 14
_space_group_name_Hall '-P 2ybc'
_space_group_name_H-M_alt 'P 1 21/c 1'
_symmetry_space_group_name_Hall '-P 2ybc'
_symmetry_space_group_name_H-M 'P 1 21/c 1'
_atom_sites_solution_hydrogens mixed
_audit_creation_method SHELXL-2014/7
_audit_update_record
;
2015-07-27 deposited with the CCDC.
2015-10-13 downloaded from the CCDC.
;
_cell_angle_alpha 90
_cell_angle_beta 107.5700(10)
_cell_angle_gamma 90
_cell_formula_units_Z 4
_cell_length_a 11.1337(5)
_cell_length_b 24.2066(10)
_cell_length_c 15.0351(6)
_cell_measurement_reflns_used 9869
_cell_measurement_temperature 100(2)
_cell_measurement_theta_max 30.53
_cell_measurement_theta_min 2.62
_cell_volume 3863.1(3)
_computing_cell_refinement 'SAINT+ Ver. 8.34A (Bruker-AXS, 2013)'
_computing_data_collection 'APEX2 Ver. 2014.11-0 (Bruker-AXS, 2014)'
_computing_data_reduction 'SAINT+ Ver. 8.34A (Bruker-AXS, 2013)'
_computing_molecular_graphics 'SHELXTL (Bruker-AXS, 2008-2014)'
_computing_publication_material 'SHELXTL (Bruker-AXS, 2008-2014)'
_computing_structure_refinement 'SHELXL-2014/7 (Sheldrick, 2014)'
_computing_structure_solution 'SHELXT-2014/4 (Sheldrick, 2014)'
_diffrn_ambient_temperature 100(2)
_diffrn_detector_area_resol_mean 8.258
_diffrn_measured_fraction_theta_full 1.000
_diffrn_measured_fraction_theta_max 0.998
_diffrn_measurement_device_type 'Bruker APEX-II CCD'
_diffrn_measurement_method '\f and \w scans'
_diffrn_radiation_type MoK\a
_diffrn_radiation_wavelength 0.71073
_diffrn_reflns_av_R_equivalents 0.0381
_diffrn_reflns_av_unetI/netI 0.0173
_diffrn_reflns_laue_measured_fraction_full 1.000
_diffrn_reflns_laue_measured_fraction_max 0.998
_diffrn_reflns_limit_h_max 15
_diffrn_reflns_limit_h_min -15
_diffrn_reflns_limit_k_max 34
_diffrn_reflns_limit_k_min -34
_diffrn_reflns_limit_l_max 21
_diffrn_reflns_limit_l_min -21
_diffrn_reflns_number 185743
_diffrn_reflns_point_group_measured_fraction_full 1.000
_diffrn_reflns_point_group_measured_fraction_max 0.998
_diffrn_reflns_theta_full 25.242
_diffrn_reflns_theta_max 30.598
_diffrn_reflns_theta_min 1.651
_diffrn_source 'sealed tube'
_exptl_absorpt_coefficient_mu 0.217
_exptl_absorpt_correction_T_max 0.7461
_exptl_absorpt_correction_T_min 0.6953
_exptl_absorpt_correction_type multi-scan
_exptl_absorpt_process_details 'SADABS-2014/5 (Bruker, 2014)'
_exptl_crystal_colour colorless
_exptl_crystal_density_diffrn 1.406
_exptl_crystal_description fragment
_exptl_crystal_F_000 1712
_exptl_crystal_size_max 0.260
_exptl_crystal_size_mid 0.240
_exptl_crystal_size_min 0.220
_refine_diff_density_max 0.502
_refine_diff_density_min -0.377
_refine_diff_density_rms 0.051
_refine_ls_extinction_method none
_refine_ls_goodness_of_fit_ref 1.039
_refine_ls_hydrogen_treatment mixed
_refine_ls_matrix_type full
_refine_ls_number_parameters 505
_refine_ls_number_reflns 11856
_refine_ls_number_restraints 0
_refine_ls_restrained_S_all 1.039
_refine_ls_R_factor_all 0.0520
_refine_ls_R_factor_gt 0.0372
_refine_ls_shift/su_max 0.001
_refine_ls_shift/su_mean 0.000
_refine_ls_structure_factor_coef Fsqd
_refine_ls_weighting_details 'w=1/[\s^2^(Fo^2^)+(0.0430P)^2^+2.1248P] where P=(Fo^2^+2Fc^2^)/3'
_refine_ls_weighting_scheme calc
_refine_ls_wR_factor_gt 0.0899
_refine_ls_wR_factor_ref 0.0989
_reflns_Friedel_coverage 0.000
_reflns_number_gt 9748
_reflns_number_total 11856
_reflns_threshold_expression 'I > 2\s(I)'
_cod_data_source_file c5ob01556a2.cif
_cod_data_source_block tcd217
_cod_depositor_comments 'Adding full bibliography for 7154759--7154762.cif.'
_cod_database_code 7154760
_shelx_shelxl_version_number 2014/7
_shelx_space_group_comment
;
The symmetry employed for this shelxl refinement is uniquely defined
by the following loop, which should always be used as a source of
symmetry information in preference to the above space-group names.
They are only intended as comments.
;
_shelx_estimated_absorpt_t_min 0.946
_shelx_estimated_absorpt_t_max 0.954

loop_
_space_group_symop_operation_xyz
'x, y, z'
'-x, y+1/2, -z+1/2'
'-x, -y, -z'
'x, -y-1/2, z-1/2'

loop_
_atom_site_label
_atom_site_type_symbol
_atom_site_fract_x
_atom_site_fract_y
_atom_site_fract_z
_atom_site_U_iso_or_equiv
_atom_site_adp_type
_atom_site_occupancy
_atom_site_site_symmetry_order
_atom_site_calc_flag
_atom_site_refinement_flags_posn
_atom_site_refinement_flags_adp
C1 C 0.62153(11) 0.30949(5) 0.39502(8) 0.0168(2) Uani 1 1 d . .
H1A H 0.5736 0.2843 0.4225 0.025 Uiso 1 1 calc R U
H1B H 0.5702 0.3421 0.3700 0.025 Uiso 1 1 calc R U
H1C H 0.6985 0.3210 0.4430 0.025 Uiso 1 1 calc R U
C2 C 0.65652(10) 0.27983(5) 0.31596(8) 0.0142(2) Uani 1 1 d . .
C3 C 0.73925(10) 0.22873(5) 0.35487(8) 0.0155(2) Uani 1 1 d . .
H42A H 0.6936 0.2041 0.3862 0.019 Uiso 1 1 calc R U
H42B H 0.7543 0.2080 0.3025 0.019 Uiso 1 1 calc R U
C5 C 0.96979(11) 0.22976(5) 0.38934(9) 0.0203(2) Uani 1 1 d . .
H5A H 0.9693 0.1895 0.3777 0.024 Uiso 1 1 calc R U
H5B H 1.0489 0.2389 0.4387 0.024 Uiso 1 1 calc R U
C6 C 0.96627(11) 0.26061(5) 0.30032(9) 0.0198(2) Uani 1 1 d . .
H6A H 1.0425 0.2508 0.2829 0.024 Uiso 1 1 calc R U
H6B H 0.8922 0.2478 0.2495 0.024 Uiso 1 1 calc R U
C7 C 0.95978(11) 0.32312(5) 0.30722(9) 0.0187(2) Uani 1 1 d . .
H7A H 1.0349 0.3360 0.3571 0.022 Uiso 1 1 calc R U
H7B H 0.9638 0.3394 0.2478 0.022 Uiso 1 1 calc R U
C9 C 0.72158(10) 0.32055(5) 0.26561(8) 0.0148(2) Uani 1 1 d . .
H9A H 0.7396 0.3010 0.2132 0.018 Uiso 1 1 calc R U
H9B H 0.6623 0.3510 0.2388 0.018 Uiso 1 1 calc R U
C10 C 0.53664(10) 0.26403(5) 0.23612(8) 0.0158(2) Uani 1 1 d . .
H10A H 0.4906 0.2984 0.2112 0.019 Uiso 1 1 calc R U
H10B H 0.5633 0.2471 0.1852 0.019 Uiso 1 1 calc R U
C12 C 0.31240(11) 0.24891(5) 0.23841(9) 0.0204(2) Uani 1 1 d . .
H12A H 0.2787 0.2542 0.1701 0.025 Uiso 1 1 calc R U
H12B H 0.2578 0.2217 0.2567 0.025 Uiso 1 1 calc R U
C13 C 0.30412(10) 0.30302(5) 0.28550(9) 0.0186(2) Uani 1 1 d . .
C14 C 0.30319(11) 0.30497(6) 0.37825(9) 0.0218(2) Uani 1 1 d . .
H14 H 0.3104 0.2718 0.4133 0.026 Uiso 1 1 calc R U
C15 C 0.29167(12) 0.35546(6) 0.41916(10) 0.0248(3) Uani 1 1 d . .
H15 H 0.2924 0.3567 0.4825 0.030 Uiso 1 1 calc R U
C16 C 0.27903(13) 0.40402(6) 0.36787(10) 0.0274(3) Uani 1 1 d . .
H16 H 0.2709 0.4384 0.3960 0.033 Uiso 1 1 calc R U
C17 C 0.27830(13) 0.40228(6) 0.27553(10) 0.0268(3) Uani 1 1 d . .
H17 H 0.2692 0.4354 0.2403 0.032 Uiso 1 1 calc R U
C18 C 0.29086(12) 0.35201(6) 0.23440(9) 0.0225(2) Uani 1 1 d . .
H18 H 0.2904 0.3510 0.1711 0.027 Uiso 1 1 calc R U
C19 C 0.43111(11) 0.16927(5) 0.20999(9) 0.0202(2) Uani 1 1 d . .
H19A H 0.3785 0.1447 0.2355 0.024 Uiso 1 1 calc R U
H19B H 0.3854 0.1755 0.1433 0.024 Uiso 1 1 calc R U
C20 C 0.55287(11) 0.14030(5) 0.21695(9) 0.0186(2) Uani 1 1 d . .
C21 C 0.61377(12) 0.10865(5) 0.29512(9) 0.0199(2) Uani 1 1 d . .
H21 H 0.5761 0.1039 0.3435 0.024 Uiso 1 1 calc R U
C22 C 0.72932(12) 0.08409(5) 0.30256(10) 0.0236(2) Uani 1 1 d . .
H22 H 0.7704 0.0627 0.3561 0.028 Uiso 1 1 calc R U
C23 C 0.78488(13) 0.09072(6) 0.23183(10) 0.0273(3) Uani 1 1 d . .
H23 H 0.8650 0.0748 0.2379 0.033 Uiso 1 1 calc R U
C24 C 0.72312(13) 0.12064(6) 0.15229(10) 0.0270(3) Uani 1 1 d . .
H24 H 0.7601 0.1245 0.1033 0.032 Uiso 1 1 calc R U
C25 C 0.60706(12) 0.14494(6) 0.14443(9) 0.0225(2) Uani 1 1 d . .
H25 H 0.5643 0.1648 0.0895 0.027 Uiso 1 1 calc R U
C26 C 0.87843(12) 0.22546(5) 0.51830(9) 0.0198(2) Uani 1 1 d . .
H26A H 0.8084 0.2406 0.5387 0.024 Uiso 1 1 calc R U
H26B H 0.9575 0.2417 0.5591 0.024 Uiso 1 1 calc R U
C27 C 0.88352(11) 0.16337(5) 0.53423(9) 0.0192(2) Uani 1 1 d . .
C28 C 0.77660(12) 0.13425(5) 0.53739(9) 0.0214(2) Uani 1 1 d . .
H28 H 0.6998 0.1535 0.5296 0.026 Uiso 1 1 calc R U
C29 C 0.78099(13) 0.07740(6) 0.55173(10) 0.0256(3) Uani 1 1 d . .
H29 H 0.7070 0.0581 0.5526 0.031 Uiso 1 1 calc R U
C30 C 0.89284(15) 0.04877(6) 0.56476(10) 0.0285(3) Uani 1 1 d . .
H30 H 0.8960 0.0100 0.5752 0.034 Uiso 1 1 calc R U
C31 C 1.00038(14) 0.07723(6) 0.56246(11) 0.0297(3) Uani 1 1 d . .
H31 H 1.0773 0.0579 0.5713 0.036 Uiso 1 1 calc R U
C32 C 0.99559(12) 0.13405(6) 0.54725(10) 0.0257(3) Uani 1 1 d . .
H32 H 1.0695 0.1531 0.5457 0.031 Uiso 1 1 calc R U
C33 C 0.84668(11) 0.40788(5) 0.32066(9) 0.0172(2) Uani 1 1 d . .
H33A H 0.9230 0.4215 0.3686 0.021 Uiso 1 1 calc R U
H33B H 0.8548 0.4178 0.2589 0.021 Uiso 1 1 calc R U
C34 C 0.73340(11) 0.43734(5) 0.33310(9) 0.0167(2) Uani 1 1 d . .
C35 C 0.63851(12) 0.45521(5) 0.25425(9) 0.0200(2) Uani 1 1 d . .
H35 H 0.6447 0.4475 0.1938 0.024 Uiso 1 1 calc R U
C36 C 0.53522(12) 0.48421(5) 0.26352(10) 0.0225(2) Uani 1 1 d . .
H36 H 0.4711 0.4962 0.2095 0.027 Uiso 1 1 calc R U
C37 C 0.52568(12) 0.49568(5) 0.35152(10) 0.0227(2) Uani 1 1 d . .
H37 H 0.4554 0.5157 0.3579 0.027 Uiso 1 1 calc R U
C38 C 0.61921(12) 0.47781(5) 0.43026(9) 0.0218(2) Uani 1 1 d . .
H38 H 0.6121 0.4853 0.4905 0.026 Uiso 1 1 calc R U
C39 C 0.72336(12) 0.44900(5) 0.42140(9) 0.0189(2) Uani 1 1 d . .
H39 H 0.7876 0.4373 0.4755 0.023 Uiso 1 1 calc R U
C40 C 0.10563(12) 0.42527(5) 0.60512(9) 0.0211(2) Uani 1 1 d . .
C41 C 0.32518(18) 0.09597(9) 0.44802(13) 0.0457(5) Uani 1 1 d . .
N4 N 0.86158(9) 0.24418(4) 0.42190(7) 0.01638(18) Uani 1 1 d . .
N8 N 0.84285(9) 0.34506(4) 0.32748(7) 0.01432(18) Uani 1 1 d . .
H8 H 0.8517(16) 0.3372(7) 0.3865(12) 0.023(4) Uiso 1 1 d . .
N11 N 0.44570(9) 0.22481(4) 0.26121(7) 0.01590(18) Uani 1 1 d . .
H11 H 0.4703(15) 0.2167(7) 0.3240(12) 0.023(4) Uiso 1 1 d . .
S1 S 0.04769(3) 0.35422(2) 0.59509(2) 0.01533(6) Uani 1 1 d . .
S2 S 0.41116(3) 0.15691(2) 0.50297(2) 0.01895(7) Uani 1 1 d . .
F1 F 0.22200(8) 0.42874(3) 0.66402(7) 0.0332(2) Uani 1 1 d . .
F2 F 0.10826(9) 0.44423(4) 0.52193(6) 0.0333(2) Uani 1 1 d . .
F3 F 0.03220(9) 0.45920(3) 0.63570(7) 0.0359(2) Uani 1 1 d . .
F4 F 0.27262(13) 0.07082(6) 0.50583(10) 0.0692(4) Uani 1 1 d . .
F5 F 0.40166(15) 0.05975(5) 0.42612(11) 0.0718(4) Uani 1 1 d . .
F6 F 0.23493(14) 0.10929(9) 0.37056(10) 0.0953(6) Uani 1 1 d . .
O1 O -0.07534(8) 0.35957(4) 0.52606(6) 0.01902(17) Uani 1 1 d . .
O2 O 0.13854(8) 0.32447(4) 0.56270(7) 0.02331(19) Uani 1 1 d . .
O3 O 0.04568(10) 0.34077(4) 0.68760(7) 0.0262(2) Uani 1 1 d . .
O4 O 0.50250(9) 0.13546(4) 0.58424(7) 0.0273(2) Uani 1 1 d . .
O5 O 0.46483(10) 0.17755(4) 0.43251(7) 0.0292(2) Uani 1 1 d . .
O6 O 0.31593(11) 0.19171(5) 0.52042(8) 0.0350(2) Uani 1 1 d . .

loop_
_atom_site_aniso_label
_atom_site_aniso_U_11
_atom_site_aniso_U_22
_atom_site_aniso_U_33
_atom_site_aniso_U_23
_atom_site_aniso_U_13
_atom_site_aniso_U_12
C1 0.0144(5) 0.0198(5) 0.0169(5) -0.0026(4) 0.0058(4) -0.0018(4)
C2 0.0109(4) 0.0167(5) 0.0144(5) -0.0016(4) 0.0031(4) -0.0024(4)
C3 0.0130(5) 0.0155(5) 0.0163(5) -0.0017(4) 0.0022(4) -0.0020(4)
C5 0.0141(5) 0.0182(5) 0.0273(6) -0.0027(5) 0.0042(4) 0.0007(4)
C6 0.0148(5) 0.0203(5) 0.0256(6) -0.0053(5) 0.0080(4) -0.0003(4)
C7 0.0128(5) 0.0199(5) 0.0250(6) -0.0024(4) 0.0083(4) -0.0015(4)
C9 0.0118(4) 0.0171(5) 0.0148(5) -0.0012(4) 0.0029(4) -0.0026(4)
C10 0.0126(5) 0.0195(5) 0.0151(5) -0.0002(4) 0.0037(4) -0.0037(4)
C12 0.0106(5) 0.0256(6) 0.0244(6) -0.0034(5) 0.0041(4) -0.0020(4)
C13 0.0108(5) 0.0251(6) 0.0195(6) -0.0019(4) 0.0040(4) -0.0020(4)
C14 0.0139(5) 0.0306(6) 0.0216(6) 0.0035(5) 0.0066(4) 0.0008(4)
C15 0.0174(5) 0.0381(7) 0.0199(6) -0.0033(5) 0.0069(5) -0.0005(5)
C16 0.0227(6) 0.0287(7) 0.0314(7) -0.0093(5) 0.0092(5) -0.0037(5)
C17 0.0271(6) 0.0249(6) 0.0293(7) 0.0012(5) 0.0099(5) -0.0019(5)
C18 0.0195(5) 0.0289(6) 0.0195(6) 0.0003(5) 0.0066(5) -0.0012(5)
C19 0.0162(5) 0.0225(6) 0.0212(6) -0.0070(4) 0.0048(4) -0.0062(4)
C20 0.0166(5) 0.0194(5) 0.0204(6) -0.0064(4) 0.0065(4) -0.0057(4)
C21 0.0220(5) 0.0184(5) 0.0212(6) -0.0050(4) 0.0094(5) -0.0055(4)
C22 0.0241(6) 0.0220(6) 0.0244(6) -0.0036(5) 0.0068(5) -0.0008(5)
C23 0.0219(6) 0.0299(7) 0.0322(7) -0.0068(6) 0.0114(5) 0.0003(5)
C24 0.0270(6) 0.0326(7) 0.0260(7) -0.0064(5) 0.0149(5) -0.0039(5)
C25 0.0235(6) 0.0262(6) 0.0190(6) -0.0045(5) 0.0083(5) -0.0040(5)
C26 0.0201(5) 0.0185(5) 0.0175(6) -0.0016(4) 0.0006(4) -0.0004(4)
C27 0.0193(5) 0.0189(5) 0.0167(6) 0.0001(4) 0.0017(4) -0.0010(4)
C28 0.0202(5) 0.0271(6) 0.0171(6) -0.0003(5) 0.0060(4) -0.0008(5)
C29 0.0287(6) 0.0278(6) 0.0214(6) 0.0001(5) 0.0090(5) -0.0078(5)
C30 0.0373(7) 0.0197(6) 0.0283(7) 0.0023(5) 0.0099(6) -0.0017(5)
C31 0.0265(7) 0.0243(6) 0.0373(8) 0.0057(6) 0.0083(6) 0.0048(5)
C32 0.0183(6) 0.0236(6) 0.0325(7) 0.0047(5) 0.0038(5) 0.0002(5)
C33 0.0164(5) 0.0145(5) 0.0213(6) 0.0002(4) 0.0064(4) -0.0020(4)
C34 0.0168(5) 0.0133(5) 0.0197(6) -0.0003(4) 0.0052(4) -0.0015(4)
C35 0.0217(5) 0.0184(5) 0.0191(6) -0.0001(4) 0.0051(5) 0.0000(4)
C36 0.0201(5) 0.0208(6) 0.0243(6) 0.0018(5) 0.0032(5) 0.0025(4)
C37 0.0205(6) 0.0185(5) 0.0303(7) 0.0000(5) 0.0095(5) 0.0020(4)
C38 0.0252(6) 0.0192(5) 0.0230(6) -0.0022(5) 0.0102(5) -0.0004(4)
C39 0.0204(5) 0.0162(5) 0.0193(6) 0.0006(4) 0.0049(4) -0.0007(4)
C40 0.0192(5) 0.0169(5) 0.0236(6) 0.0010(4) 0.0010(5) -0.0019(4)
C41 0.0432(9) 0.0585(11) 0.0407(10) -0.0213(8) 0.0206(8) -0.0279(8)
N4 0.0129(4) 0.0174(4) 0.0168(5) -0.0015(4) 0.0014(3) -0.0008(3)
N8 0.0120(4) 0.0153(4) 0.0156(5) -0.0014(3) 0.0040(3) -0.0018(3)
N11 0.0120(4) 0.0197(5) 0.0161(5) -0.0017(4) 0.0043(4) -0.0032(3)
S1 0.01375(12) 0.01495(12) 0.01599(13) 0.00080(10) 0.00256(10) -0.00140(9)
S2 0.01851(13) 0.02368(14) 0.01601(14) 0.00079(11) 0.00726(11) -0.00075(10)
F1 0.0237(4) 0.0234(4) 0.0408(5) 0.0021(4) -0.0078(4) -0.0081(3)
F2 0.0368(5) 0.0277(4) 0.0322(5) 0.0105(3) 0.0057(4) -0.0107(3)
F3 0.0356(5) 0.0206(4) 0.0507(6) -0.0092(4) 0.0117(4) 0.0020(3)
F4 0.0744(9) 0.0647(8) 0.0885(10) -0.0268(7) 0.0547(8) -0.0482(7)
F5 0.1007(11) 0.0474(7) 0.0921(10) -0.0425(7) 0.0663(9) -0.0339(7)
F6 0.0574(8) 0.1640(18) 0.0481(8) -0.0352(9) -0.0086(6) -0.0447(10)
O1 0.0141(4) 0.0205(4) 0.0198(4) -0.0013(3) 0.0011(3) -0.0008(3)
O2 0.0168(4) 0.0217(4) 0.0312(5) -0.0018(4) 0.0070(4) 0.0020(3)
O3 0.0318(5) 0.0271(5) 0.0182(4) 0.0039(4) 0.0055(4) -0.0045(4)
O4 0.0252(5) 0.0356(5) 0.0196(5) 0.0037(4) 0.0047(4) 0.0022(4)
O5 0.0316(5) 0.0355(5) 0.0264(5) 0.0088(4) 0.0177(4) 0.0033(4)
O6 0.0371(6) 0.0404(6) 0.0350(6) 0.0119(5) 0.0224(5) 0.0160(5)

loop_
_atom_type_symbol
_atom_type_description
_atom_type_scat_dispersion_real
_atom_type_scat_dispersion_imag
_atom_type_scat_source
C C 0.0033 0.0016 'International Tables Vol C Tables 4.2.6.8 and 6.1.1.4'
H H 0.0000 0.0000 'International Tables Vol C Tables 4.2.6.8 and 6.1.1.4'
N N 0.0061 0.0033 'International Tables Vol C Tables 4.2.6.8 and 6.1.1.4'
S S 0.1246 0.1234 'International Tables Vol C Tables 4.2.6.8 and 6.1.1.4'
F F 0.0171 0.0103 'International Tables Vol C Tables 4.2.6.8 and 6.1.1.4'
O O 0.0106 0.0060 'International Tables Vol C Tables 4.2.6.8 and 6.1.1.4'

loop_
_geom_angle_atom_site_label_1
_geom_angle_atom_site_label_2
_geom_angle_atom_site_label_3
_geom_angle
C2 C1 H1A 109.5
C2 C1 H1B 109.5
H1A C1 H1B 109.5
C2 C1 H1C 109.5
H1A C1 H1C 109.5
H1B C1 H1C 109.5
C1 C2 C3 110.00(9)
C1 C2 C9 110.24(9)
C3 C2 C9 112.36(9)
C1 C2 C10 110.76(9)
C3 C2 C10 111.77(9)
C9 C2 C10 101.47(9)
N4 C3 C2 112.12(9)
N4 C3 H42A 109.2
C2 C3 H42A 109.2
N4 C3 H42B 109.2
C2 C3 H42B 109.2
H42A C3 H42B 107.9
N4 C5 C6 111.68(10)
N4 C5 H5A 109.3
C6 C5 H5A 109.3
N4 C5 H5B 109.3
C6 C5 H5B 109.3
H5A C5 H5B 107.9
C7 C6 C5 114.66(10)
C7 C6 H6A 108.6
C5 C6 H6A 108.6
C7 C6 H6B 108.6
C5 C6 H6B 108.6
H6A C6 H6B 107.6
N8 C7 C6 115.01(9)
N8 C7 H7A 108.5
C6 C7 H7A 108.5
N8 C7 H7B 108.5
C6 C7 H7B 108.5
H7A C7 H7B 107.5
N8 C9 C2 114.31(9)
N8 C9 H9A 108.7
C2 C9 H9A 108.7
N8 C9 H9B 108.7
C2 C9 H9B 108.7
H9A C9 H9B 107.6
N11 C10 C2 116.45(9)
N11 C10 H10A 108.2
C2 C10 H10A 108.2
N11 C10 H10B 108.2
C2 C10 H10B 108.2
H10A C10 H10B 107.3
C13 C12 N11 114.73(9)
C13 C12 H12A 108.6
N11 C12 H12A 108.6
C13 C12 H12B 108.6
N11 C12 H12B 108.6
H12A C12 H12B 107.6
C18 C13 C14 119.24(12)
C18 C13 C12 119.45(11)
C14 C13 C12 121.24(12)
C15 C14 C13 120.00(12)
C15 C14 H14 120.0
C13 C14 H14 120.0
C16 C15 C14 120.33(12)
C16 C15 H15 119.8
C14 C15 H15 119.8
C17 C16 C15 119.95(13)
C17 C16 H16 120.0
C15 C16 H16 120.0
C16 C17 C18 120.03(13)
C16 C17 H17 120.0
C18 C17 H17 120.0
C17 C18 C13 120.44(12)
C17 C18 H18 119.8
C13 C18 H18 119.8
C20 C19 N11 114.71(9)
C20 C19 H19A 108.6
N11 C19 H19A 108.6
C20 C19 H19B 108.6
N11 C19 H19B 108.6
H19A C19 H19B 107.6
C21 C20 C25 119.05(12)
C21 C20 C19 120.93(11)
C25 C20 C19 120.02(12)
C22 C21 C20 120.33(12)
C22 C21 H21 119.8
C20 C21 H21 119.8
C21 C22 C23 120.20(13)
C21 C22 H22 119.9
C23 C22 H22 119.9
C24 C23 C22 119.94(13)
C24 C23 H23 120.0
C22 C23 H23 120.0
C23 C24 C25 119.92(12)
C23 C24 H24 120.0
C25 C24 H24 120.0
C24 C25 C20 120.46(13)
C24 C25 H25 119.8
C20 C25 H25 119.8
N4 C26 C27 116.49(10)
N4 C26 H26A 108.2
C27 C26 H26A 108.2
N4 C26 H26B 108.2
C27 C26 H26B 108.2
H26A C26 H26B 107.3
C28 C27 C32 118.25(12)
C28 C27 C26 120.84(11)
C32 C27 C26 120.90(11)
C29 C28 C27 120.92(12)
C29 C28 H28 119.5
C27 C28 H28 119.5
C30 C29 C28 120.29(12)
C30 C29 H29 119.9
C28 C29 H29 119.9
C29 C30 C31 119.48(13)
C29 C30 H30 120.3
C31 C30 H30 120.3
C30 C31 C32 120.18(13)
C30 C31 H31 119.9
C32 C31 H31 119.9
C31 C32 C27 120.87(12)
C31 C32 H32 119.6
C27 C32 H32 119.6
C34 C33 N8 114.92(9)
C34 C33 H33A 108.5
N8 C33 H33A 108.5
C34 C33 H33B 108.5
N8 C33 H33B 108.5
H33A C33 H33B 107.5
C39 C34 C35 119.19(11)
C39 C34 C33 121.60(11)
C35 C34 C33 119.16(11)
C36 C35 C34 120.53(12)
C36 C35 H35 119.7
C34 C35 H35 119.7
C37 C36 C35 120.05(12)
C37 C36 H36 120.0
C35 C36 H36 120.0
C36 C37 C38 119.81(12)
C36 C37 H37 120.1
C38 C37 H37 120.1
C37 C38 C39 120.38(12)
C37 C38 H38 119.8
C39 C38 H38 119.8
C38 C39 C34 120.03(12)
C38 C39 H39 120.0
C34 C39 H39 120.0
F1 C40 F3 107.81(11)
F1 C40 F2 107.91(11)
F3 C40 F2 107.38(10)
F1 C40 S1 111.25(8)
F3 C40 S1 111.72(9)
F2 C40 S1 110.60(9)
F6 C41 F5 108.32(16)
F6 C41 F4 108.55(16)
F5 C41 F4 107.47(18)
F6 C41 S2 110.92(16)
F5 C41 S2 111.03(12)
F4 C41 S2 110.44(12)
C5 N4 C26 112.30(10)
C5 N4 C3 113.05(9)
C26 N4 C3 114.21(9)
C9 N8 C7 113.57(9)
C9 N8 C33 112.83(9)
C7 N8 C33 106.97(8)
C9 N8 H8 110.0(11)
C7 N8 H8 106.4(11)
C33 N8 H8 106.7(11)
C10 N11 C19 113.67(9)
C10 N11 C12 112.33(9)
C19 N11 C12 105.81(9)
C10 N11 H11 111.9(10)
C19 N11 H11 106.4(10)
C12 N11 H11 106.2(10)
O3 S1 O2 115.60(6)
O3 S1 O1 115.17(6)
O2 S1 O1 114.18(6)
O3 S1 C40 104.00(6)
O2 S1 C40 103.41(6)
O1 S1 C40 102.02(5)
O4 S2 O6 115.45(6)
O4 S2 O5 113.88(6)
O6 S2 O5 114.80(6)
O4 S2 C41 103.59(9)
O6 S2 C41 104.02(8)
O5 S2 C41 102.94(7)

loop_
_geom_bond_atom_site_label_1
_geom_bond_atom_site_label_2
_geom_bond_distance
C1 C2 1.5361(16)
C1 H1A 0.9800
C1 H1B 0.9800
C1 H1C 0.9800
C2 C3 1.5476(16)
C2 C9 1.5494(15)
C2 C10 1.5496(16)
C3 N4 1.4770(14)
C3 H42A 0.9900
C3 H42B 0.9900
C5 N4 1.4728(15)
C5 C6 1.5227(18)
C5 H5A 0.9900
C5 H5B 0.9900
C6 C7 1.5199(17)
C6 H6A 0.9900
C6 H6B 0.9900
C7 N8 1.5196(14)
C7 H7A 0.9900
C7 H7B 0.9900
C9 N8 1.5106(14)
C9 H9A 0.9900
C9 H9B 0.9900
C10 N11 1.5165(14)
C10 H10A 0.9900
C10 H10B 0.9900
C12 C13 1.5049(17)
C12 N11 1.5340(15)
C12 H12A 0.9900
C12 H12B 0.9900
C13 C18 1.3965(18)
C13 C14 1.3984(18)
C14 C15 1.3914(19)
C14 H14 0.9500
C15 C16 1.390(2)
C15 H15 0.9500
C16 C17 1.387(2)
C16 H16 0.9500
C17 C18 1.3910(19)
C17 H17 0.9500
C18 H18 0.9500
C19 C20 1.5016(17)
C19 N11 1.5333(15)
C19 H19A 0.9900
C19 H19B 0.9900
C20 C21 1.3955(18)
C20 C25 1.4009(17)
C21 C22 1.3906(18)
C21 H21 0.9500
C22 C23 1.3917(19)
C22 H22 0.9500
C23 C24 1.390(2)
C23 H23 0.9500
C24 C25 1.3920(19)
C24 H24 0.9500
C25 H25 0.9500
C26 N4 1.4755(16)
C26 C27 1.5205(17)
C26 H26A 0.9900
C26 H26B 0.9900
C27 C28 1.3965(17)
C27 C32 1.3968(18)
C28 C29 1.3917(19)
C28 H28 0.9500
C29 C30 1.386(2)
C29 H29 0.9500
C30 C31 1.391(2)
C30 H30 0.9500
C31 C32 1.3927(19)
C31 H31 0.9500
C32 H32 0.9500
C33 C34 1.5088(16)
C33 N8 1.5258(15)
C33 H33A 0.9900
C33 H33B 0.9900
C34 C39 1.3942(17)
C34 C35 1.3974(17)
C35 C36 1.3896(17)
C35 H35 0.9500
C36 C37 1.3871(19)
C36 H36 0.9500
C37 C38 1.3888(19)
C37 H37 0.9500
C38 C39 1.3936(17)
C38 H38 0.9500
C39 H39 0.9500
C40 F1 1.3332(14)
C40 F3 1.3347(15)
C40 F2 1.3410(16)
C40 S1 1.8271(12)
C41 F6 1.328(3)
C41 F5 1.331(2)
C41 F4 1.332(2)
C41 S2 1.8160(17)
N8 H8 0.883(17)
N11 H11 0.921(17)
S1 O3 1.4352(10)
S1 O2 1.4409(9)
S1 O1 1.4532(9)
S2 O4 1.4306(10)
S2 O6 1.4390(10)
S2 O5 1.4530(10)

loop_
_geom_hbond_atom_site_label_D
_geom_hbond_atom_site_label_H
_geom_hbond_atom_site_label_A
_geom_hbond_distance_DH
_geom_hbond_distance_HA
_geom_hbond_distance_DA
_geom_hbond_angle_DHA
_geom_hbond_site_symmetry_A
C9 H9B O4 0.99 2.49 3.2410(15) 133 4_565
C10 H10A O4 0.99 2.53 3.2794(16) 133 4_565
C19 H19A F1 0.99 2.49 3.2490(15) 133 4_565
N8 H8 N4 0.883(17) 2.308(17) 2.8003(14) 115.2(13) .
N8 H8 O1 0.883(17) 2.081(17) 2.8679(14) 148.0(15) 1_655
N11 H11 O5 0.921(17) 1.904(17) 2.7671(14) 155.1(15) .

loop_
_geom_torsion_atom_site_label_1
_geom_torsion_atom_site_label_2
_geom_torsion_atom_site_label_3
_geom_torsion_atom_site_label_4
_geom_torsion
C1 C2 C3 N4 -64.26(12)
C9 C2 C3 N4 58.96(12)
C10 C2 C3 N4 172.27(9)
N4 C5 C6 C7 55.92(13)
C5 C6 C7 N8 -62.13(14)
C1 C2 C9 N8 61.03(12)
C3 C2 C9 N8 -62.06(12)
C10 C2 C9 N8 178.43(9)
C1 C2 C10 N11 -61.30(13)
C3 C2 C10 N11 61.74(12)
C9 C2 C10 N11 -178.32(9)
N11 C12 C13 C18 102.76(13)
N11 C12 C13 C14 -80.44(14)
C18 C13 C14 C15 -1.27(17)
C12 C13 C14 C15 -178.08(11)
C13 C14 C15 C16 1.02(18)
C14 C15 C16 C17 -0.2(2)
C15 C16 C17 C18 -0.3(2)
C16 C17 C18 C13 0.1(2)
C14 C13 C18 C17 0.73(18)
C12 C13 C18 C17 177.59(11)
N11 C19 C20 C21 82.08(14)
N11 C19 C20 C25 -97.76(13)
C25 C20 C21 C22 2.77(18)
C19 C20 C21 C22 -177.08(11)
C20 C21 C22 C23 -0.26(19)
C21 C22 C23 C24 -1.9(2)
C22 C23 C24 C25 1.4(2)
C23 C24 C25 C20 1.1(2)
C21 C20 C25 C24 -3.21(18)
C19 C20 C25 C24 176.64(12)
N4 C26 C27 C28 -97.69(14)
N4 C26 C27 C32 83.12(15)
C32 C27 C28 C29 -0.95(19)
C26 C27 C28 C29 179.83(12)
C27 C28 C29 C30 1.1(2)
C28 C29 C30 C31 -0.6(2)
C29 C30 C31 C32 0.0(2)
C30 C31 C32 C27 0.1(2)
C28 C27 C32 C31 0.4(2)
C26 C27 C32 C31 179.57(13)
N8 C33 C34 C39 82.94(14)
N8 C33 C34 C35 -99.53(13)
C39 C34 C35 C36 -0.08(18)
C33 C34 C35 C36 -177.67(11)
C34 C35 C36 C37 0.05(19)
C35 C36 C37 C38 -0.40(19)
C36 C37 C38 C39 0.78(19)
C37 C38 C39 C34 -0.81(18)
C35 C34 C39 C38 0.45(17)
C33 C34 C39 C38 177.98(11)
C6 C5 N4 C26 -166.42(10)
C6 C5 N4 C3 62.57(13)
C27 C26 N4 C5 -65.26(13)
C27 C26 N4 C3 65.16(13)
C2 C3 N4 C5 -115.69(11)
C2 C3 N4 C26 114.25(11)
C2 C9 N8 C7 108.58(11)
C2 C9 N8 C33 -129.48(10)
C6 C7 N8 C9 -48.53(14)
C6 C7 N8 C33 -173.67(10)
C34 C33 N8 C9 50.95(13)
C34 C33 N8 C7 176.54(10)
C2 C10 N11 C19 -116.23(11)
C2 C10 N11 C12 123.65(11)
C20 C19 N11 C10 51.80(14)
C20 C19 N11 C12 175.53(10)
C13 C12 N11 C10 -57.90(14)
C13 C12 N11 C19 177.53(10)
F1 C40 S1 O3 62.27(11)
F3 C40 S1 O3 -58.27(10)
F2 C40 S1 O3 -177.82(9)
F1 C40 S1 O2 -58.87(11)
F3 C40 S1 O2 -179.42(9)
F2 C40 S1 O2 61.03(10)
F1 C40 S1 O1 -177.65(9)
F3 C40 S1 O1 61.81(10)
F2 C40 S1 O1 -57.74(10)
F6 C41 S2 O4 179.61(13)
F5 C41 S2 O4 -59.90(15)
F4 C41 S2 O4 59.22(16)
F6 C41 S2 O6 58.54(14)
F5 C41 S2 O6 179.03(14)
F4 C41 S2 O6 -61.85(17)
F6 C41 S2 O5 -61.52(14)
F5 C41 S2 O5 58.97(16)
F4 C41 S2 O5 178.09(14)
